data_4111373
loop_
_publ_author_name
'Yoshihiro Yamauchi'
'Michito Yoshizawa'
'Makoto Fujita'

_publ_contact_author 'Makoto Fujita'
_publ_contact_author_email mfujita@appchem.t.u-tokyo.ac.jp
_publ_section_title
;
 Engineering Stacks of Aromatic Rings by the Interpenetration of
 Self-Assembled Coordination Cages
;
_journal_name_full 'Journal of the American Chemical Society'
_journal_page_first 5832
_journal_page_last 5833
_journal_paper_doi 10.1021/ja077783+
_journal_volume 130
_journal_year 2008
_chemical_formula_sum 'C132 H283 N35.5 O51.5 Pd6'
_chemical_formula_weight 3815.33
_space_group_IT_number 2
_symmetry_cell_setting triclinic
_symmetry_space_group_name_Hall '-P 1'
_symmetry_space_group_name_H-M 'P -1'
_atom_sites_solution_hydrogens geom
_atom_sites_solution_primary direct
_atom_sites_solution_secondary difmap
_audit_creation_method SHELXL-97
_cell_angle_alpha 106.748(2)
_cell_angle_beta 110.284(2)
_cell_angle_gamma 101.930(2)
_cell_formula_units_Z 2
_cell_length_a 22.152(3)
_cell_length_b 22.625(3)
_cell_length_c 25.961(3)
_cell_measurement_reflns_used 7804
_cell_measurement_temperature 80(2)
_cell_measurement_theta_max 27.35
_cell_measurement_theta_min 2.26
_cell_volume 10985(2)
_computing_cell_refinement 'Bruker SMART'
_computing_data_collection 'Bruker SMART'
_computing_data_reduction 'Bruker SAINT'
_computing_molecular_graphics 'Bruker SHELXTL'
_computing_publication_material 'Bruker SHELXTL'
_computing_structure_refinement 'SHELXL-97 (Sheldrick, 1997)'
_computing_structure_solution 'SHELXS-97 (Sheldrick, 1990)'
_diffrn_ambient_temperature 80(2)
_diffrn_measured_fraction_theta_full 0.766
_diffrn_measured_fraction_theta_max 0.766
_diffrn_measurement_device_type 'CCD area detector'
_diffrn_measurement_method 'phi and omega scans'
_diffrn_radiation_monochromator graphite
_diffrn_radiation_source 'fine-focus sealed tube'
_diffrn_radiation_type MoK\a
_diffrn_radiation_wavelength 0.71073
_diffrn_reflns_av_R_equivalents 0.1292
_diffrn_reflns_av_sigmaI/netI 0.3823
_diffrn_reflns_limit_h_max 28
_diffrn_reflns_limit_h_min -29
_diffrn_reflns_limit_k_max 30
_diffrn_reflns_limit_k_min -29
_diffrn_reflns_limit_l_max 34
_diffrn_reflns_limit_l_min -34
_diffrn_reflns_number 95280
_diffrn_reflns_theta_full 28.35
_diffrn_reflns_theta_max 28.35
_diffrn_reflns_theta_min 1.65
_exptl_absorpt_coefficient_mu 0.549
_exptl_absorpt_correction_T_max 0.9837
_exptl_absorpt_correction_T_min 0.8981
_exptl_absorpt_correction_type none
_exptl_crystal_colour orange
_exptl_crystal_density_diffrn 1.122
_exptl_crystal_density_meas 0
_exptl_crystal_description plate
_exptl_crystal_F_000 3787
_exptl_crystal_size_max 0.20
_exptl_crystal_size_mid 0.20
_exptl_crystal_size_min 0.03
_refine_diff_density_max 1.037
_refine_diff_density_min -0.683
_refine_diff_density_rms 0.142
_refine_ls_extinction_method none
_refine_ls_goodness_of_fit_ref 0.961
_refine_ls_hydrogen_treatment constr
_refine_ls_matrix_type full
_refine_ls_number_parameters 1589
_refine_ls_number_reflns 42078
_refine_ls_number_restraints 661
_refine_ls_restrained_S_all 0.957
_refine_ls_R_factor_all 0.2435
_refine_ls_R_factor_gt 0.1167
_refine_ls_shift/su_max 0.087
_refine_ls_shift/su_mean 0.003
_refine_ls_structure_factor_coef Fsqd
_refine_ls_weighting_details 'calc w=1/[\s^2^(Fo^2^)+(0.1608P)^2^+0.0000P] where P=(Fo^2^+2Fc^2^)/3'
_refine_ls_weighting_scheme calc
_refine_ls_wR_factor_gt 0.3181
_refine_ls_wR_factor_ref 0.3655
_reflns_number_gt 14555
_reflns_number_total 42078
_reflns_threshold_expression >2sigma(I)
_cod_data_source_file ja077783-file005.cif
_cod_data_source_block yamau12
_cod_original_formula_sum 'C132 H283 N35.50 O51.50 Pd6'
_cod_database_code 4111373

loop_
_symmetry_equiv_pos_as_xyz
'x, y, z'
'-x, -y, -z'

loop_
_atom_site_label
_atom_site_type_symbol
_atom_site_fract_x
_atom_site_fract_y
_atom_site_fract_z
_atom_site_U_iso_or_equiv
_atom_site_adp_type
_atom_site_occupancy
_atom_site_symmetry_multiplicity
_atom_site_calc_flag
_atom_site_refinement_flags
_atom_site_disorder_assembly
_atom_site_disorder_group
Pd1 Pd 0.33620(7) 0.58740(5) -0.27093(4) 0.0679(4) Uani 1 1 d . . .
Pd2 Pd 0.87420(4) 1.14610(4) 0.02129(4) 0.0368(2) Uani 1 1 d . . .
Pd3 Pd 0.26292(4) 1.16715(4) -0.14895(4) 0.0353(2) Uani 1 1 d . . .
Pd4 Pd 0.33511(5) 0.60000(4) 0.24823(4) 0.0461(2) Uani 1 1 d . . .
Pd5 Pd 0.80635(4) 1.18597(4) 0.52208(4) 0.0401(2) Uani 1 1 d . . .
Pd6 Pd 0.16844(4) 1.13879(4) 0.32601(3) 0.0330(2) Uani 1 1 d . . .
N1A N 0.3806(6) 0.6870(5) -0.2300(4) 0.052(3) Uani 1 1 d . A .
N2A N 0.7730(4) 1.0927(4) -0.0300(4) 0.0334(18) Uani 1 1 d . . .
N3A N 0.3223(4) 1.1096(4) -0.1496(4) 0.0316(17) Uani 1 1 d . . .
N4A N 0.5347(4) 0.9228(4) -0.1352(4) 0.0350(18) Uani 1 1 d . . .
N5A N 0.5198(4) 1.0272(4) -0.1170(3) 0.0285(16) Uani 1 1 d . . .
N6A N 0.4232(4) 0.9291(4) -0.1630(3) 0.0296(17) Uani 1 1 d . . .
C1A C 0.4463(7) 0.7146(6) -0.2061(5) 0.047(3) Uani 1 1 d . . .
H1AA H 0.4737 0.6873 -0.2055 0.056 Uiso 1 1 calc R A .
C2A C 0.4804(7) 0.7853(6) -0.1800(5) 0.046(3) Uani 1 1 d . A .
H2AA H 0.5289 0.8047 -0.1623 0.056 Uiso 1 1 calc R . .
C3A C 0.4373(6) 0.8239(5) -0.1824(4) 0.036(2) Uani 1 1 d . . .
C4A C 0.3674(7) 0.7930(6) -0.2067(6) 0.053(3) Uani 1 1 d . A .
H4AA H 0.3380 0.8183 -0.2080 0.063 Uiso 1 1 calc R . .
C5A C 0.3400(7) 0.7250(6) -0.2293(6) 0.055(3) Uani 1 1 d . . .
H5AA H 0.2919 0.7044 -0.2446 0.066 Uiso 1 1 calc R A .
C6A C 0.7290(5) 1.1249(5) -0.0358(4) 0.036(2) Uani 1 1 d . . .
H6AA H 0.7459 1.1715 -0.0198 0.043 Uiso 1 1 calc R . .
C7A C 0.6577(5) 1.0916(5) -0.0651(4) 0.036(2) Uani 1 1 d . . .
H7AA H 0.6270 1.1154 -0.0694 0.044 Uiso 1 1 calc R . .
C8A C 0.6331(5) 1.0239(5) -0.0874(4) 0.034(2) Uani 1 1 d . . .
C9A C 0.6791(5) 0.9904(5) -0.0817(4) 0.036(2) Uani 1 1 d . . .
H9AA H 0.6631 0.9438 -0.0979 0.043 Uiso 1 1 calc R . .
C10A C 0.7476(5) 1.0251(5) -0.0526(4) 0.037(2) Uani 1 1 d . . .
H10D H 0.7789 1.0018 -0.0478 0.045 Uiso 1 1 calc R . .
C11A C 0.2947(6) 1.0411(6) -0.1734(5) 0.046(3) Uani 1 1 d . . .
H11D H 0.2464 1.0205 -0.1913 0.055 Uiso 1 1 calc R . .
C12A C 0.3334(5) 1.0042(5) -0.1719(5) 0.039(2) Uani 1 1 d . . .
H12D H 0.3128 0.9577 -0.1891 0.047 Uiso 1 1 calc R . .
C13A C 0.4068(5) 1.0337(5) -0.1443(4) 0.0286(19) Uani 1 1 d . . .
C14A C 0.4348(5) 1.1020(5) -0.1198(4) 0.032(2) Uani 1 1 d . . .
H14C H 0.4831 1.1231 -0.1021 0.038 Uiso 1 1 calc R . .
C15A C 0.3912(5) 1.1403(5) -0.1215(4) 0.033(2) Uani 1 1 d . . .
H15C H 0.4102 1.1869 -0.1031 0.039 Uiso 1 1 calc R . .
C16A C 0.4664(5) 0.8947(5) -0.1595(4) 0.034(2) Uani 1 1 d . A .
C17A C 0.5583(5) 0.9896(4) -0.1154(4) 0.0254(18) Uani 1 1 d . . .
C18A C 0.4513(5) 0.9931(5) -0.1425(4) 0.0285(19) Uani 1 1 d . . .
N1B N 0.3626(5) 0.7008(4) 0.2782(4) 0.039(2) Uani 1 1 d . A .
N2B N 0.7068(5) 1.1273(5) 0.4749(4) 0.040(2) Uani 1 1 d . . .
N3B N 0.2367(4) 1.0916(4) 0.3396(4) 0.0356(18) Uani 1 1 d . . .
N4B N 0.4819(4) 0.9421(4) 0.3641(3) 0.0311(17) Uani 1 1 d . . .
N5B N 0.4509(4) 1.0374(4) 0.3781(3) 0.0277(16) Uani 1 1 d . . .
N6B N 0.3641(4) 0.9313(4) 0.3320(3) 0.0320(17) Uani 1 1 d . . .
C1B C 0.4272(6) 0.7388(5) 0.3042(5) 0.039(2) Uani 1 1 d . . .
H1BA H 0.4615 0.7190 0.3094 0.047 Uiso 1 1 calc R A .
C2B C 0.4468(6) 0.8055(6) 0.3240(5) 0.041(2) Uani 1 1 d . A .
H2BA H 0.4940 0.8316 0.3426 0.049 Uiso 1 1 calc R . .
C3B C 0.3966(5) 0.8347(4) 0.3164(4) 0.0293(19) Uani 1 1 d . . .
C4B C 0.3306(6) 0.7951(5) 0.2877(5) 0.042(2) Uani 1 1 d . A .
H4BA H 0.2951 0.8134 0.2804 0.051 Uiso 1 1 calc R . .
C5B C 0.3141(6) 0.7260(5) 0.2684(5) 0.044(3) Uani 1 1 d . . .
H5BA H 0.2675 0.6981 0.2484 0.053 Uiso 1 1 calc R A .
C6B C 0.6561(5) 1.1560(5) 0.4639(4) 0.034(2) Uani 1 1 d . . .
H6BA H 0.6684 1.2024 0.4781 0.041 Uiso 1 1 calc R . .
C7B C 0.5879(5) 1.1164(5) 0.4323(4) 0.033(2) Uani 1 1 d . . .
H7BA H 0.5531 1.1355 0.4241 0.040 Uiso 1 1 calc R . .
C8B C 0.5709(5) 1.0503(5) 0.4132(4) 0.030(2) Uani 1 1 d . . .
C9B C 0.6224(5) 1.0233(5) 0.4225(4) 0.0294(19) Uani 1 1 d . . .
H9BA H 0.6111 0.9769 0.4070 0.035 Uiso 1 1 calc R . .
C10B C 0.6894(5) 1.0630(5) 0.4539(4) 0.035(2) Uani 1 1 d . . .
H10E H 0.7242 1.0438 0.4608 0.042 Uiso 1 1 calc R . .
C11B C 0.2171(5) 1.0237(5) 0.3134(5) 0.037(2) Uani 1 1 d . . .
H11E H 0.1700 0.9978 0.2913 0.045 Uiso 1 1 calc R . .
C12B C 0.2662(5) 0.9939(5) 0.3193(4) 0.033(2) Uani 1 1 d . . .
H12E H 0.2522 0.9475 0.3007 0.040 Uiso 1 1 calc R . .
C13B C 0.3323(5) 1.0285(4) 0.3501(4) 0.0278(19) Uani 1 1 d . . .
C14B C 0.3530(6) 1.0967(5) 0.3769(4) 0.035(2) Uani 1 1 d . . .
H14D H 0.4002 1.1227 0.3992 0.042 Uiso 1 1 calc R . .
C15B C 0.3031(5) 1.1258(5) 0.3700(4) 0.033(2) Uani 1 1 d . . .
H15D H 0.3170 1.1723 0.3880 0.040 Uiso 1 1 calc R . .
C16B C 0.4155(5) 0.9062(4) 0.3387(4) 0.0277(19) Uani 1 1 d . A .
C17B C 0.4965(5) 1.0073(5) 0.3830(4) 0.0287(19) Uani 1 1 d . . .
C18B C 0.3861(5) 0.9980(5) 0.3535(4) 0.030(2) Uani 1 1 d . . .
N1C N 0.2638(4) 1.1603(4) -0.0722(4) 0.0346(18) Uani 1 1 d D . .
N2C N 0.1791(4) 1.1348(4) 0.2497(3) 0.0312(17) Uani 1 1 d D . .
C1C C 0.3157(5) 1.1993(5) -0.0189(5) 0.044(3) Uani 1 1 d D . .
H1CA H 0.3542 1.2285 -0.0176 0.053 Uiso 1 1 calc R . .
C2C C 0.3160(6) 1.1991(6) 0.0336(5) 0.051(3) Uani 1 1 d D . .
H2CA H 0.3540 1.2282 0.0703 0.061 Uiso 1 1 calc R . .
C3C C 0.2625(5) 1.1579(5) 0.0341(4) 0.037(2) Uani 1 1 d D . .
C4C C 0.2092(5) 1.1131(5) -0.0210(4) 0.040(2) Uani 1 1 d D . .
H4CA H 0.1719 1.0818 -0.0226 0.048 Uiso 1 1 calc R . .
C5C C 0.2116(5) 1.1153(5) -0.0737(5) 0.039(2) Uani 1 1 d D . .
H5CA H 0.1759 1.0847 -0.1111 0.047 Uiso 1 1 calc R . .
C6C C 0.2626(6) 1.1607(5) 0.0910(4) 0.044(2) Uani 1 1 d D . .
H6CA H 0.3036 1.1850 0.1268 0.053 Uiso 1 1 calc R . .
C7C C 0.1336(5) 1.0921(5) 0.1970(4) 0.033(2) Uani 1 1 d D . .
H7CA H 0.0944 1.0613 0.1934 0.040 Uiso 1 1 calc R . .
C8C C 0.1418(5) 1.0911(5) 0.1461(4) 0.040(2) Uani 1 1 d D . .
H8CA H 0.1071 1.0608 0.1080 0.048 Uiso 1 1 calc R . .
C9C C 0.1986(5) 1.1328(5) 0.1496(4) 0.033(2) Uani 1 1 d D . .
C10C C 0.2459(5) 1.1783(6) 0.2061(4) 0.041(2) Uani 1 1 d D . .
H10F H 0.2853 1.2096 0.2107 0.049 Uiso 1 1 calc R . .
C11C C 0.2359(5) 1.1784(5) 0.2559(4) 0.039(2) Uani 1 1 d D . .
H11F H 0.2689 1.2091 0.2945 0.047 Uiso 1 1 calc R . .
C12C C 0.2032(5) 1.1281(5) 0.0941(4) 0.039(2) Uani 1 1 d D . .
H12F H 0.1638 1.1014 0.0577 0.047 Uiso 1 1 calc R . .
N1D N 0.8574(4) 1.1444(5) 0.0941(4) 0.039(2) Uani 1 1 d . . .
N2D N 0.8102(5) 1.1795(6) 0.4438(5) 0.056(3) Uani 1 1 d . . .
C1D C 0.8693(6) 1.0967(6) 0.1147(5) 0.045(3) Uani 1 1 d . . .
H1DA H 0.8852 1.0648 0.0959 0.054 Uiso 1 1 calc R . .
C2D C 0.8579(6) 1.0959(8) 0.1630(5) 0.058(3) Uani 1 1 d . . .
H2DA H 0.8673 1.0638 0.1784 0.070 Uiso 1 1 calc R . .
C3D C 0.8325(6) 1.1416(8) 0.1906(6) 0.062(4) Uani 1 1 d . . .
C4D C 0.8185(6) 1.1845(7) 0.1676(6) 0.060(3) Uani 1 1 d . . .
H4DA H 0.7985 1.2140 0.1835 0.072 Uiso 1 1 calc R . .
C5D C 0.8336(7) 1.1870(7) 0.1183(5) 0.059(3) Uani 1 1 d . . .
H5DA H 0.8260 1.2199 0.1034 0.070 Uiso 1 1 calc R . .
C6D C 0.8273(7) 1.1365(10) 0.2445(7) 0.074(4) Uani 1 1 d . . .
H6DA H 0.8311 1.0987 0.2525 0.089 Uiso 1 1 calc R . .
C7D C 0.7990(8) 1.2312(9) 0.4221(7) 0.073(4) Uani 1 1 d . . .
H7DA H 0.7908 1.2668 0.4453 0.087 Uiso 1 1 calc R . .
C8D C 0.8001(10) 1.2294(9) 0.3704(7) 0.083(5) Uani 1 1 d . . .
H8DA H 0.7929 1.2631 0.3566 0.100 Uiso 1 1 calc R . .
C9D C 0.8122(8) 1.1760(10) 0.3374(7) 0.082(5) Uani 1 1 d . . .
C10D C 0.8173(7) 1.1264(8) 0.3549(7) 0.069(4) Uani 1 1 d . . .
H10G H 0.8217 1.0892 0.3298 0.082 Uiso 1 1 calc R . .
C11D C 0.8164(8) 1.1269(9) 0.4103(6) 0.077(4) Uani 1 1 d . . .
H11G H 0.8200 1.0912 0.4221 0.092 Uiso 1 1 calc R . .
C12D C 0.8181(9) 1.1809(8) 0.2802(8) 0.082(5) Uani 1 1 d . . .
H12G H 0.8147 1.2188 0.2721 0.098 Uiso 1 1 calc R . .
N1E N 0.3253(12) 0.5877(15) -0.1938(10) 0.036(4) Uani 0.506(17) 1 d PDU A 1
N2E N 0.3478(14) 0.601(2) 0.1740(12) 0.046(5) Uani 0.506(17) 1 d PDU A 1
C1E C 0.2683(13) 0.586(2) -0.1878(12) 0.057(6) Uani 0.506(17) 1 d PDU A 1
H1EA H 0.2298 0.5862 -0.2190 0.068 Uiso 0.506(17) 1 calc PR A 1
C2E C 0.2650(12) 0.5849(18) -0.1364(10) 0.054(5) Uani 0.506(17) 1 d PDU A 1
H2EA H 0.2243 0.5858 -0.1321 0.065 Uiso 0.506(17) 1 calc PR A 1
C3E C 0.3171(12) 0.5825(16) -0.0917(9) 0.051(5) Uani 0.506(17) 1 d PDU A 1
C4E C 0.3776(12) 0.5842(16) -0.0972(11) 0.049(5) Uani 0.506(17) 1 d PDU A 1
H4EA H 0.4174 0.5877 -0.0650 0.058 Uiso 0.506(17) 1 calc PR A 1
C5E C 0.3780(14) 0.581(2) -0.1529(12) 0.048(5) Uani 0.506(17) 1 d PDU A 1
H5EA H 0.4149 0.5733 -0.1612 0.057 Uiso 0.506(17) 1 calc PR A 1
C6E C 0.3118(12) 0.5877(11) -0.0361(8) 0.055(5) Uani 0.506(17) 1 d PDU A 1
H6EA H 0.2693 0.5863 -0.0345 0.066 Uiso 0.506(17) 1 calc PR A 1
C7E C 0.4054(14) 0.599(2) 0.1697(12) 0.058(7) Uani 0.506(17) 1 d PDU A 1
H7EA H 0.4414 0.5952 0.2001 0.070 Uiso 0.506(17) 1 calc PR A 1
C8E C 0.4119(13) 0.6036(16) 0.1185(10) 0.060(6) Uani 0.506(17) 1 d PDU A 1
H8EA H 0.4551 0.6090 0.1176 0.072 Uiso 0.506(17) 1 calc PR A 1
C9E C 0.3575(12) 0.6002(13) 0.0697(9) 0.047(5) Uani 0.506(17) 1 d PDU A 1
C10E C 0.2977(12) 0.5960(17) 0.0744(10) 0.049(5) Uani 0.506(17) 1 d PDU A 1
H10H H 0.2572 0.5875 0.0404 0.059 Uiso 0.506(17) 1 calc PR A 1
C11E C 0.2952(13) 0.604(2) 0.1294(11) 0.052(6) Uani 0.506(17) 1 d PDU A 1
H11H H 0.2571 0.6119 0.1353 0.063 Uiso 0.506(17) 1 calc PR A 1
C12E C 0.3683(12) 0.5950(12) 0.0157(8) 0.061(5) Uani 0.506(17) 1 d PDU A 1
H12H H 0.4114 0.5964 0.0156 0.073 Uiso 0.506(17) 1 calc PR A 1
N1H N 0.3298(13) 0.601(2) 0.1682(11) 0.036(4) Uani 0.494(17) 1 d PDU A 2
N2H N 0.3470(14) 0.5850(16) -0.1924(10) 0.044(5) Uani 0.494(17) 1 d PDU A 2
C1H C 0.2716(12) 0.5950(18) 0.1245(11) 0.044(5) Uani 0.494(17) 1 d PDU A 2
H1HA H 0.2312 0.5882 0.1305 0.053 Uiso 0.494(17) 1 calc PR A 2
C2H C 0.2679(13) 0.5981(15) 0.0721(10) 0.046(5) Uani 0.494(17) 1 d PDU A 2
H2HA H 0.2269 0.5997 0.0451 0.055 Uiso 0.494(17) 1 calc PR A 2
C3H C 0.3209(12) 0.5990(13) 0.0573(8) 0.042(5) Uani 0.494(17) 1 d PDU A 2
C4H C 0.3804(12) 0.5998(14) 0.0993(9) 0.046(5) Uani 0.494(17) 1 d PDU A 2
H4HA H 0.4184 0.5989 0.0904 0.055 Uiso 0.494(17) 1 calc PR A 2
C5H C 0.3850(13) 0.6019(18) 0.1563(10) 0.037(5) Uani 0.494(17) 1 d PDU A 2
H5HA H 0.4264 0.6038 0.1855 0.044 Uiso 0.494(17) 1 calc PR A 2
C6H C 0.3119(12) 0.5975(12) -0.0014(8) 0.051(5) Uani 0.494(17) 1 d PDU A 2
H6HA H 0.2721 0.6034 -0.0256 0.061 Uiso 0.494(17) 1 calc PR A 2
C7H C 0.4014(16) 0.581(2) -0.1529(12) 0.052(6) Uani 0.494(17) 1 d PDU A 2
H7HA H 0.4404 0.5815 -0.1604 0.062 Uiso 0.494(17) 1 calc PR A 2
C8H C 0.4019(15) 0.5772(19) -0.1000(11) 0.055(6) Uani 0.494(17) 1 d PDU A 2
H8HA H 0.4387 0.5685 -0.0748 0.066 Uiso 0.494(17) 1 calc PR A 2
C9H C 0.3506(13) 0.5853(15) -0.0834(9) 0.049(5) Uani 0.494(17) 1 d PDU A 2
C10H C 0.2943(13) 0.5860(18) -0.1268(11) 0.057(6) Uani 0.494(17) 1 d PDU A 2
H10I H 0.2546 0.5851 -0.1202 0.068 Uiso 0.494(17) 1 calc PR A 2
C11H C 0.2928(15) 0.588(2) -0.1812(12) 0.056(6) Uani 0.494(17) 1 d PDU A 2
H11I H 0.2540 0.5917 -0.2093 0.067 Uiso 0.494(17) 1 calc PR A 2
C12H C 0.3610(13) 0.5873(11) -0.0237(8) 0.049(5) Uani 0.494(17) 1 d PDU A 2
H12I H 0.4011 0.5817 0.0003 0.059 Uiso 0.494(17) 1 calc PR A 2
N3 N 0.8909(5) 1.1473(5) -0.0528(4) 0.045(2) Uani 1 1 d . . .
N4 N 0.9761(5) 1.2061(5) 0.0724(5) 0.049(2) Uani 1 1 d . . .
N7 N 0.3320(6) 0.5977(5) 0.3270(5) 0.056(3) Uani 1 1 d . A .
N8 N 0.3077(6) 0.4981(5) 0.2186(5) 0.060(3) Uani 1 1 d . A .
N9 N 0.8048(5) 1.1926(5) 0.6026(4) 0.050(2) Uani 1 1 d . . .
N10 N 0.9098(5) 1.2417(5) 0.5708(4) 0.051(2) Uani 1 1 d . . .
N11 N 0.1584(5) 1.1430(6) 0.4028(5) 0.053(3) Uani 1 1 d . . .
N12 N 0.1019(4) 1.1910(5) 0.3135(4) 0.039(2) Uani 1 1 d . . .
C1 C 0.3024(11) 0.5178(11) -0.3925(10) 0.106(6) Uiso 1 1 d . . .
H1A H 0.2681 0.5158 -0.4302 0.127 Uiso 1 1 calc R A .
H1B H 0.3384 0.5042 -0.4017 0.127 Uiso 1 1 calc R . .
C2 C 0.2734(15) 0.4749(15) -0.3793(13) 0.139(9) Uiso 1 1 d . A .
H2A H 0.2811 0.4339 -0.3975 0.167 Uiso 1 1 calc R . .
H2B H 0.2236 0.4663 -0.3986 0.167 Uiso 1 1 calc R . .
C7 C 0.9629(8) 1.1945(8) -0.0288(7) 0.073(4) Uiso 1 1 d . . .
H7A H 0.9835 1.1782 -0.0558 0.088 Uiso 1 1 calc R . .
H7B H 0.9606 1.2378 -0.0287 0.088 Uiso 1 1 calc R . .
C8 C 1.0027(12) 1.2021(12) 0.0256(10) 0.113(7) Uiso 1 1 d . . .
H8A H 1.0424 1.2427 0.0420 0.135 Uiso 1 1 calc R . .
H8B H 1.0206 1.1652 0.0216 0.135 Uiso 1 1 calc R . .
C9 C 0.8462(8) 1.1751(8) -0.0870(7) 0.073(4) Uiso 1 1 d . . .
H9A H 0.8556 1.1751 -0.1212 0.109 Uiso 1 1 calc R . .
H9B H 0.8549 1.2203 -0.0615 0.109 Uiso 1 1 calc R . .
H9C H 0.7983 1.1487 -0.1012 0.109 Uiso 1 1 calc R . .
C10 C 0.8837(7) 1.0838(6) -0.0892(6) 0.053(3) Uiso 1 1 d . . .
H10A H 0.8917 1.0856 -0.1236 0.080 Uiso 1 1 calc R . .
H10B H 0.8373 1.0539 -0.1031 0.080 Uiso 1 1 calc R . .
H10C H 0.9170 1.0680 -0.0660 0.080 Uiso 1 1 calc R . .
C11 C 0.9776(11) 1.2707(11) 0.0948(10) 0.108(6) Uiso 1 1 d . . .
H11A H 1.0251 1.3002 0.1195 0.163 Uiso 1 1 calc R . .
H11B H 0.9521 1.2740 0.1192 0.163 Uiso 1 1 calc R . .
H11C H 0.9565 1.2833 0.0616 0.163 Uiso 1 1 calc R . .
C12 C 1.0137(9) 1.1852(9) 0.1175(8) 0.081(4) Uiso 1 1 d . . .
H12A H 1.0612 1.2153 0.1397 0.121 Uiso 1 1 calc R . .
H12B H 1.0129 1.1406 0.0983 0.121 Uiso 1 1 calc R . .
H12C H 0.9925 1.1855 0.1449 0.121 Uiso 1 1 calc R . .
C13 C 0.2111(12) 1.2075(12) -0.2440(11) 0.115(7) Uiso 1 1 d . . .
H13A H 0.2242 1.2324 -0.2665 0.138 Uiso 1 1 calc R . .
H13B H 0.1662 1.1726 -0.2716 0.138 Uiso 1 1 calc R . .
C14 C 0.2039(9) 1.2509(9) -0.1960(8) 0.081(4) Uiso 1 1 d . . .
H14A H 0.1601 1.2586 -0.2124 0.097 Uiso 1 1 calc R . .
H14B H 0.2414 1.2936 -0.1780 0.097 Uiso 1 1 calc R . .
C19 C 0.3121(12) 0.4836(11) 0.2709(10) 0.105(6) Uiso 1 1 d . . .
H19A H 0.2736 0.4428 0.2572 0.126 Uiso 1 1 calc R A .
H19B H 0.3549 0.4740 0.2864 0.126 Uiso 1 1 calc R . .
C20 C 0.3110(15) 0.5269(14) 0.3148(13) 0.134(8) Uiso 1 1 d . A .
H20A H 0.3398 0.5225 0.3514 0.161 Uiso 1 1 calc R . .
H20B H 0.2635 0.5137 0.3106 0.161 Uiso 1 1 calc R . .
C21 C 0.3996(10) 0.6235(10) 0.3734(9) 0.096(5) Uiso 1 1 d . . .
H21A H 0.3979 0.6222 0.4103 0.145 Uiso 1 1 calc R A .
H21B H 0.4210 0.6690 0.3796 0.145 Uiso 1 1 calc R . .
H21C H 0.4264 0.5970 0.3622 0.145 Uiso 1 1 calc R . .
C22 C 0.2866(9) 0.6305(10) 0.3452(8) 0.088(5) Uiso 1 1 d . . .
H22A H 0.2877 0.6269 0.3822 0.131 Uiso 1 1 calc R A .
H22B H 0.2396 0.6091 0.3136 0.131 Uiso 1 1 calc R . .
H22C H 0.3026 0.6769 0.3517 0.131 Uiso 1 1 calc R . .
C23 C 0.3548(10) 0.4762(10) 0.1965(9) 0.093(5) Uiso 1 1 d . . .
H23A H 0.3410 0.4282 0.1822 0.140 Uiso 1 1 calc R A .
H23B H 0.4013 0.4959 0.2288 0.140 Uiso 1 1 calc R . .
H23C H 0.3536 0.4896 0.1635 0.140 Uiso 1 1 calc R . .
C24 C 0.2397(11) 0.4704(12) 0.1743(10) 0.111(6) Uiso 1 1 d . . .
H24A H 0.2257 0.4224 0.1593 0.167 Uiso 1 1 calc R A .
H24B H 0.2364 0.4844 0.1413 0.167 Uiso 1 1 calc R . .
H24C H 0.2096 0.4851 0.1913 0.167 Uiso 1 1 calc R . .
C25 C 0.9212(8) 1.2695(8) 0.6353(7) 0.065(3) Uiso 1 1 d . . .
H25A H 0.9703 1.2824 0.6622 0.078 Uiso 1 1 calc R . .
H25B H 0.9076 1.3091 0.6432 0.078 Uiso 1 1 calc R . .
C26 C 0.8791(6) 1.2186(7) 0.6472(6) 0.054(3) Uiso 1 1 d . . .
H26A H 0.8828 1.2380 0.6880 0.065 Uiso 1 1 calc R . .
H26B H 0.8972 1.1818 0.6449 0.065 Uiso 1 1 calc R . .
C27 C 0.9311(8) 1.2932(8) 0.5536(7) 0.069(4) Uiso 1 1 d . . .
H27A H 0.9802 1.3172 0.5783 0.103 Uiso 1 1 calc R . .
H27B H 0.9057 1.3233 0.5591 0.103 Uiso 1 1 calc R . .
H27C H 0.9222 1.2749 0.5115 0.103 Uiso 1 1 calc R . .
C28 C 0.9531(10) 1.2052(10) 0.5648(9) 0.090(5) Uiso 1 1 d . . .
H28A H 1.0010 1.2341 0.5886 0.135 Uiso 1 1 calc R . .
H28B H 0.9441 1.1862 0.5227 0.135 Uiso 1 1 calc R . .
H28C H 0.9444 1.1700 0.5788 0.135 Uiso 1 1 calc R . .
C29 C 0.7705(7) 1.2420(7) 0.6183(6) 0.058(3) Uiso 1 1 d . . .
H29A H 0.7694 1.2466 0.6566 0.087 Uiso 1 1 calc R . .
H29B H 0.7236 1.2267 0.5871 0.087 Uiso 1 1 calc R . .
H29C H 0.7962 1.2846 0.6212 0.087 Uiso 1 1 calc R . .
C30 C 0.7680(7) 1.1323(7) 0.6044(6) 0.060(3) Uiso 1 1 d . . .
H30A H 0.7713 1.1410 0.6447 0.090 Uiso 1 1 calc R . .
H30B H 0.7882 1.0986 0.5939 0.090 Uiso 1 1 calc R . .
H30C H 0.7197 1.1167 0.5759 0.090 Uiso 1 1 calc R . .
C31 C 0.1085(10) 1.1777(10) 0.4050(9) 0.090(5) Uiso 1 1 d . . .
H31A H 0.0681 1.1460 0.4022 0.108 Uiso 1 1 calc R . .
H31B H 0.1295 1.2131 0.4453 0.108 Uiso 1 1 calc R . .
C32 C 0.0853(11) 1.2040(12) 0.3671(10) 0.106(6) Uiso 1 1 d . . .
H32A H 0.1025 1.2521 0.3896 0.127 Uiso 1 1 calc R . .
H32B H 0.0348 1.1891 0.3518 0.127 Uiso 1 1 calc R . .
C33 C 0.0416(9) 1.1586(9) 0.2600(8) 0.088(5) Uiso 1 1 d . . .
H33A H 0.0129 1.1862 0.2574 0.132 Uiso 1 1 calc R . .
H33B H 0.0166 1.1169 0.2591 0.132 Uiso 1 1 calc R . .
H33C H 0.0533 1.1500 0.2260 0.132 Uiso 1 1 calc R . .
C34 C 0.1370(11) 1.2530(11) 0.3188(10) 0.106(6) Uiso 1 1 d . . .
H34A H 0.1056 1.2779 0.3127 0.159 Uiso 1 1 calc R . .
H34B H 0.1547 1.2481 0.2886 0.159 Uiso 1 1 calc R . .
H34C H 0.1751 1.2766 0.3587 0.159 Uiso 1 1 calc R . .
C35 C 0.1256(9) 1.0766(8) 0.3992(8) 0.077(4) Uiso 1 1 d . . .
H35A H 0.1217 1.0805 0.4364 0.116 Uiso 1 1 calc R . .
H35B H 0.1537 1.0494 0.3932 0.116 Uiso 1 1 calc R . .
H35C H 0.0800 1.0561 0.3656 0.116 Uiso 1 1 calc R . .
C36 C 0.2282(7) 1.1825(8) 0.4581(7) 0.067(4) Uiso 1 1 d . . .
H36A H 0.2227 1.1845 0.4943 0.101 Uiso 1 1 calc R . .
H36B H 0.2445 1.2271 0.4600 0.101 Uiso 1 1 calc R . .
H36C H 0.2615 1.1609 0.4549 0.101 Uiso 1 1 calc R . .
C17 C 0.2309(10) 1.2857(10) -0.0918(9) 0.091(5) Uiso 1 1 d . . .
H17A H 0.1999 1.3111 -0.0963 0.136 Uiso 1 1 calc R . .
H17B H 0.2768 1.3134 -0.0822 0.136 Uiso 1 1 calc R . .
H17C H 0.2328 1.2710 -0.0595 0.136 Uiso 1 1 calc R . .
N6 N 0.2052(5) 1.2273(6) -0.1488(6) 0.063(3) Uani 1 1 d . . .
C18 C 0.1355(10) 1.1925(10) -0.1590(9) 0.097(5) Uiso 1 1 d . . .
H18A H 0.1098 1.2229 -0.1579 0.145 Uiso 1 1 calc R . .
H18B H 0.1380 1.1757 -0.1278 0.145 Uiso 1 1 calc R . .
H18C H 0.1123 1.1558 -0.1981 0.145 Uiso 1 1 calc R . .
C15 C 0.3270(13) 1.2138(14) -0.2171(12) 0.129(6) Uiso 1 1 d . . .
H15A H 0.3235 1.2163 -0.2550 0.194 Uiso 1 1 calc R . .
H15B H 0.3597 1.1918 -0.2042 0.194 Uiso 1 1 calc R . .
H15F H 0.3429 1.2583 -0.1867 0.194 Uiso 1 1 calc R . .
N5 N 0.2613(5) 1.1774(6) -0.2248(5) 0.060(3) Uani 1 1 d . . .
C16 C 0.2578(13) 1.1011(13) -0.2827(12) 0.129(6) Uiso 1 1 d . . .
H16B H 0.2572 1.1100 -0.3176 0.194 Uiso 1 1 calc R . .
H16C H 0.2163 1.0648 -0.2948 0.194 Uiso 1 1 calc R . .
H16D H 0.2982 1.0893 -0.2655 0.194 Uiso 1 1 calc R . .
C6 C 0.4049(12) 0.6214(12) -0.3451(11) 0.114(7) Uiso 1 1 d . . .
H6A H 0.4016 0.6201 -0.3841 0.172 Uiso 1 1 calc R A .
H6B H 0.4363 0.5992 -0.3302 0.172 Uiso 1 1 calc R . .
H6C H 0.4221 0.6672 -0.3169 0.172 Uiso 1 1 calc R . .
N1 N 0.3341(7) 0.5869(7) -0.3515(6) 0.083(4) Uiso 1 1 d . A .
C5 C 0.2833(11) 0.6149(11) -0.3764(10) 0.108(6) Uiso 1 1 d . . .
H5A H 0.2820 0.6153 -0.4145 0.162 Uiso 1 1 calc R A .
H5B H 0.2955 0.6599 -0.3485 0.162 Uiso 1 1 calc R . .
H5C H 0.2382 0.5883 -0.3832 0.162 Uiso 1 1 calc R . .
C3 C 0.3353(15) 0.4553(16) -0.2980(14) 0.157(10) Uiso 1 1 d . . .
H3A H 0.3114 0.4079 -0.3203 0.235 Uiso 1 1 calc R A .
H3B H 0.3501 0.4659 -0.2552 0.235 Uiso 1 1 calc R . .
H3C H 0.3754 0.4687 -0.3055 0.235 Uiso 1 1 calc R . .
N2 N 0.2930(9) 0.4873(9) -0.3158(8) 0.100(5) Uiso 1 1 d . A .
C4 C 0.2206(16) 0.4566(18) -0.3109(16) 0.170(12) Uiso 1 1 d . . .
H4A H 0.2023 0.4088 -0.3326 0.255 Uiso 1 1 calc R A .
H4B H 0.1870 0.4757 -0.3284 0.255 Uiso 1 1 calc R . .
H4C H 0.2302 0.4673 -0.2689 0.255 Uiso 1 1 calc R . .
C1P C 0.6022(6) 1.1039(6) 0.0481(5) 0.051(3) Uiso 1 1 d D . .
H1PA H 0.6468 1.1358 0.0669 0.061 Uiso 1 1 calc R . .
C2P C 0.5938(6) 1.0324(6) 0.0300(6) 0.056(3) Uiso 1 1 d D . .
C3P C 0.5292(5) 0.9896(5) 0.0050(5) 0.047(3) Uiso 1 1 d D . .
C4P C 0.5184(5) 0.9186(5) -0.0143(5) 0.051(3) Uiso 1 1 d D . .
C5P C 0.4515(5) 0.8771(6) -0.0382(5) 0.049(3) Uiso 1 1 d D . .
H5PA H 0.4438 0.8315 -0.0483 0.059 Uiso 1 1 calc R . .
C6P C 0.5720(6) 0.9001(6) -0.0052(6) 0.057(3) Uiso 1 1 d D . .
H6PA H 0.5650 0.8545 -0.0176 0.068 Uiso 1 1 calc R . .
C7P C 0.6400(6) 0.9450(6) 0.0223(6) 0.056(3) Uiso 1 1 d D . .
H7PA H 0.6773 0.9290 0.0284 0.067 Uiso 1 1 calc R . .
C8P C 0.6528(6) 1.0156(6) 0.0414(6) 0.061(3) Uiso 1 1 d D . .
H8PA H 0.6975 1.0473 0.0599 0.073 Uiso 1 1 calc R . .
C1F C 0.6086(8) 1.0810(8) -0.2111(9) 0.103(6) Uiso 1 1 d DU . .
H1FA H 0.6473 1.1195 -0.1953 0.124 Uiso 1 1 calc R . .
C2F C 0.6154(7) 1.0139(7) -0.2228(8) 0.082(4) Uiso 1 1 d DU . .
C3F C 0.5583(5) 0.9636(6) -0.2492(7) 0.072(4) Uiso 1 1 d DU . .
C4F C 0.5619(7) 0.8964(7) -0.2654(7) 0.080(4) Uiso 1 1 d DU . .
C5F C 0.5028(7) 0.8451(9) -0.2914(9) 0.102(6) Uiso 1 1 d DU . .
H5FA H 0.5072 0.8029 -0.2988 0.122 Uiso 1 1 calc R . .
C6F C 0.6206(8) 0.8904(9) -0.2540(9) 0.113(6) Uiso 1 1 d DU . .
H6FA H 0.6230 0.8475 -0.2672 0.136 Uiso 1 1 calc R . .
C7F C 0.6858(9) 0.9478(8) -0.2207(9) 0.099(5) Uiso 1 1 d DU . .
H7FA H 0.7288 0.9415 -0.2088 0.119 Uiso 1 1 calc R . .
C8F C 0.6820(9) 1.0150(9) -0.2065(10) 0.112(6) Uiso 1 1 d DU . .
H8FA H 0.7207 1.0540 -0.1884 0.134 Uiso 1 1 calc R . .
C9F C 0.4356(8) 0.8463(8) -0.3088(8) 0.092(5) Uiso 1 1 d DU . .
H9FA H 0.3961 0.8079 -0.3293 0.110 Uiso 1 1 calc R . .
C10F C 0.4328(9) 0.9159(8) -0.2914(8) 0.115(6) Uiso 1 1 d DU . .
C11F C 0.4924(6) 0.9673(7) -0.2645(6) 0.073(4) Uiso 1 1 d DU . .
C12F C 0.4839(8) 1.0335(7) -0.2527(7) 0.086(5) Uiso 1 1 d DU . .
C13F C 0.5439(6) 1.0841(7) -0.2241(7) 0.073(4) Uiso 1 1 d DU . .
H13C H 0.5410 1.1268 -0.2115 0.088 Uiso 1 1 calc R . .
C14F C 0.4250(9) 1.0401(10) -0.2675(10) 0.127(7) Uiso 1 1 d DU . .
H14E H 0.4218 1.0828 -0.2586 0.153 Uiso 1 1 calc R . .
C15F C 0.3624(11) 0.9825(10) -0.2980(12) 0.160(10) Uiso 1 1 d DU . .
H15E H 0.3190 0.9879 -0.3114 0.192 Uiso 1 1 calc R . .
C16F C 0.3664(8) 0.9151(8) -0.3084(7) 0.082(4) Uiso 1 1 d DU . .
H16A H 0.3278 0.8764 -0.3247 0.098 Uiso 1 1 calc R . .
N001 N 0.7215(11) 1.3378(11) 0.5037(10) 0.120(6) Uiso 1 1 d . . .
O001 O 0.7665(7) 1.3233(7) 0.5264(6) 0.102(4) Uiso 1 1 d . . .
O002 O 0.7065(8) 1.3898(8) 0.5260(7) 0.115(4) Uiso 1 1 d . . .
O003 O 0.6675(9) 1.2988(9) 0.4593(8) 0.134(5) Uiso 1 1 d . . .
N002 N 0.9468(5) 0.9955(5) 0.0376(4) 0.042(2) Uiso 1 1 d . . .
O004 O 0.9069(4) 1.0188(4) 0.0095(3) 0.0413(16) Uiso 1 1 d . . .
O005 O 0.9541(4) 0.9443(4) 0.0091(4) 0.0533(19) Uiso 1 1 d . . .
O006 O 0.9760(4) 1.0211(4) 0.0920(4) 0.056(2) Uiso 1 1 d . . .
N003 N 0.0942(8) 1.0029(7) -0.2624(7) 0.085(4) Uiso 1 1 d D . .
O007 O 0.1199(11) 0.9802(11) -0.2942(10) 0.162(7) Uiso 1 1 d D . .
O008 O 0.1285(8) 1.0323(8) -0.2146(8) 0.120(5) Uiso 1 1 d D . .
O009 O 0.0350(10) 1.0055(10) -0.2929(9) 0.144(6) Uiso 1 1 d D . .
N004 N 0.5626(6) 1.1540(5) 0.5477(5) 0.061(3) Uiso 1 1 d D . .
O010 O 0.5996(6) 1.1168(6) 0.5566(6) 0.091(3) Uiso 1 1 d D . .
O011 O 0.5962(5) 1.2095(5) 0.5615(5) 0.079(3) Uiso 1 1 d D . .
O012 O 0.4977(7) 1.1319(7) 0.5239(6) 0.112(4) Uiso 1 1 d D . .
N005 N 0.2061(8) 0.3072(8) 0.1876(7) 0.059(5) Uiso 0.566(14) 1 d PD B 1
O013 O 0.1902(7) 0.3083(7) 0.2306(6) 0.047(4) Uiso 0.566(14) 1 d PD B 1
O014 O 0.2619(7) 0.3132(8) 0.1888(7) 0.055(4) Uiso 0.566(14) 1 d PD B 1
O015 O 0.1563(11) 0.3001(12) 0.1393(9) 0.100(7) Uiso 0.566(14) 1 d PD B 1
N05X N 0.2314(14) 0.2972(12) 0.1213(12) 0.101(6) Uiso 0.434(14) 1 d PD B 2
O13X O 0.2445(15) 0.3019(15) 0.0781(12) 0.101(6) Uiso 0.434(14) 1 d PD B 2
O14X O 0.2764(14) 0.3101(16) 0.1684(12) 0.101(6) Uiso 0.434(14) 1 d PD B 2
O15X O 0.1714(13) 0.2828(17) 0.1216(14) 0.101(6) Uiso 0.434(14) 1 d PD B 2
N006 N 0.319(2) 0.734(2) -0.0940(19) 0.120(11) Uiso 0.50 1 d PD . 1
O017 O 0.724(2) 1.270(2) 0.1347(14) 0.152(13) Uiso 0.50 1 d PD . 1
O018 O 0.3658(17) 0.7253(18) -0.1039(15) 0.128(10) Uiso 0.50 1 d PD C 1
O016 O 0.6695(13) 1.2491(13) 0.0299(11) 0.091(7) Uiso 0.50 1 d PD . 1
O61 O 0.270(3) 0.730(3) -0.077(3) 0.205(19) Uiso 0.50 1 d P D 2
O1 O 0.4833(11) 0.4702(11) 0.5558(10) 0.171(7) Uiso 1 1 d . . .
O2 O 0.1838(11) 0.5931(11) -0.3125(10) 0.157(7) Uiso 1 1 d . . .
O3 O 0.5862(19) 0.696(2) 0.0691(17) 0.284(16) Uiso 1 1 d . . .
O4 O 0.6185(15) 0.8426(16) 0.4594(14) 0.226(11) Uiso 1 1 d . . .
O7 O 0.5036(17) 0.7213(18) -0.0305(16) 0.127(10) Uiso 0.50 1 d P E 1
O11 O 0.4871(14) 1.2836(14) 0.0670(13) 0.098(7) Uiso 0.50 1 d P F 2
O12 O 0.1790(12) 0.4641(13) 0.3659(11) 0.186(8) Uiso 1 1 d . . .
O14 O 0.4198(12) 0.5496(12) 0.4936(11) 0.175(8) Uiso 1 1 d . . .
O15 O 0.0991(8) 0.3700(9) 0.2504(8) 0.129(5) Uiso 1 1 d . . .
O19 O 0.3998(5) 1.0096(5) 0.4743(4) 0.060(2) Uiso 1 1 d . . .
O21 O 0.2902(6) 1.0523(6) 0.4741(5) 0.081(3) Uiso 1 1 d . . .
O23 O 1.0422(8) 1.1078(8) -0.1039(7) 0.113(4) Uiso 1 1 d . . .
O24 O 0.3108(8) 0.2881(9) 0.4037(7) 0.123(5) Uiso 1 1 d . . .
O26 O 1.1205(10) 1.2294(10) -0.0368(9) 0.147(6) Uiso 1 1 d . . .
O27 O 0.2778(10) 0.4129(10) -0.1859(9) 0.154(6) Uiso 1 1 d . . .
O29 O 0.1496(13) 0.2557(13) -0.3901(11) 0.193(9) Uiso 1 1 d . . .
O30 O 0.9827(10) 1.3081(10) 0.2449(9) 0.150(6) Uiso 1 1 d . . .
O32 O 0.5304(17) 0.5950(18) -0.1970(16) 0.256(13) Uiso 1 1 d . . .
O33 O 0.5125(8) 0.6238(8) 0.3090(7) 0.116(4) Uiso 1 1 d . . .
O34 O 0.8356(10) 1.0308(11) 0.5264(9) 0.157(6) Uiso 1 1 d . . .
O35 O 0.1706(9) 0.8182(9) 0.2342(8) 0.139(6) Uiso 1 1 d . . .
O37 O 0.5356(11) 0.7578(11) 0.2471(10) 0.164(7) Uiso 1 1 d . . .
O38 O 0.5952(16) 0.7183(16) 0.4259(14) 0.234(12) Uiso 1 1 d . . .
O39 O 0.342(2) 1.247(2) -0.358(2) 0.166(14) Uiso 0.50 1 d P . .
O40 O 0.4835(13) 0.4832(13) 0.6699(11) 0.190(9) Uiso 1 1 d . . .
O41 O 0.1618(12) 0.5959(12) 0.1804(11) 0.178(8) Uiso 1 1 d . . .
O46 O 0.9827(8) 1.2382(8) 0.4391(7) 0.126(5) Uiso 1 1 d . . .
O47 O 0.3141(8) 0.3636(8) 0.3390(7) 0.125(5) Uiso 1 1 d . . .
O49 O 0.9744(11) 1.3046(11) 0.3560(10) 0.161(7) Uiso 1 1 d . . .
O50 O 0.0371(12) 0.9677(13) 0.2224(11) 0.184(8) Uiso 1 1 d . . .
O51 O 0.1987(19) 0.354(2) -0.5033(18) 0.146(12) Uiso 0.50 1 d P . .
O52 O 0.4002(15) 1.3342(15) -0.2589(13) 0.108(8) Uiso 0.50 1 d P . .
O53 O 0.2938(10) 0.4535(10) 0.4231(9) 0.147(6) Uiso 1 1 d . . .
O54 O 0.0951(12) 0.3169(13) -0.4616(11) 0.187(8) Uiso 1 1 d . . .
O56 O 0.1409(12) 0.5773(13) 0.3802(11) 0.182(8) Uiso 1 1 d . . .
O58 O 0.4993(12) 0.7493(13) 0.1404(11) 0.183(8) Uiso 1 1 d . . .
O59 O 0.6382(16) 1.2461(17) -0.1670(15) 0.123(9) Uiso 0.50 1 d P . .
O60 O 0.8851(17) 1.3646(17) 0.2000(15) 0.127(10) Uiso 0.50 1 d P . .

loop_
_atom_site_aniso_label
_atom_site_aniso_U_11
_atom_site_aniso_U_22
_atom_site_aniso_U_33
_atom_site_aniso_U_23
_atom_site_aniso_U_13
_atom_site_aniso_U_12
Pd1 0.1217(10) 0.0320(5) 0.0342(5) 0.0095(4) 0.0259(6) 0.0147(6)
Pd2 0.0355(4) 0.0458(5) 0.0370(4) 0.0216(4) 0.0190(4) 0.0155(4)
Pd3 0.0326(4) 0.0419(5) 0.0417(5) 0.0263(4) 0.0181(4) 0.0148(4)
Pd4 0.0737(6) 0.0231(4) 0.0448(5) 0.0145(4) 0.0300(5) 0.0138(4)
Pd5 0.0364(4) 0.0463(5) 0.0310(4) 0.0124(4) 0.0155(4) 0.0038(4)
Pd6 0.0345(4) 0.0378(4) 0.0275(4) 0.0134(3) 0.0131(3) 0.0136(3)
N1A 0.087(8) 0.035(5) 0.037(5) 0.015(4) 0.028(6) 0.017(6)
N2A 0.034(4) 0.045(5) 0.027(4) 0.020(4) 0.013(4) 0.016(4)
N3A 0.026(4) 0.031(4) 0.034(4) 0.014(4) 0.012(4) 0.005(3)
N4A 0.044(5) 0.040(5) 0.027(4) 0.021(4) 0.015(4) 0.017(4)
N5A 0.028(4) 0.030(4) 0.020(4) 0.007(3) 0.006(3) 0.007(3)
N6A 0.039(4) 0.025(4) 0.024(4) 0.008(3) 0.016(3) 0.006(4)
C1A 0.072(9) 0.038(6) 0.034(6) 0.011(5) 0.027(6) 0.023(6)
C2A 0.061(7) 0.037(6) 0.031(6) 0.007(5) 0.012(5) 0.021(6)
C3A 0.051(6) 0.036(5) 0.027(5) 0.015(5) 0.022(5) 0.015(5)
C4A 0.078(9) 0.040(6) 0.053(7) 0.024(6) 0.036(7) 0.023(6)
C5A 0.067(8) 0.030(6) 0.060(8) 0.012(6) 0.030(7) 0.004(6)
C6A 0.034(5) 0.035(5) 0.034(5) 0.016(5) 0.012(4) 0.009(5)
C7A 0.044(6) 0.041(6) 0.032(5) 0.021(5) 0.017(5) 0.020(5)
C8A 0.045(6) 0.041(6) 0.019(4) 0.016(4) 0.014(4) 0.016(5)
C9A 0.041(6) 0.045(6) 0.028(5) 0.017(5) 0.017(5) 0.021(5)
C10A 0.034(5) 0.045(6) 0.028(5) 0.015(5) 0.009(4) 0.013(5)
C11A 0.032(6) 0.043(6) 0.045(6) 0.007(5) 0.013(5) -0.002(5)
C12A 0.034(5) 0.026(5) 0.046(6) 0.008(5) 0.014(5) 0.004(4)
C13A 0.034(5) 0.031(5) 0.024(5) 0.013(4) 0.014(4) 0.012(4)
C14A 0.025(5) 0.035(5) 0.040(5) 0.017(5) 0.019(4) 0.009(4)
C15A 0.031(5) 0.036(5) 0.030(5) 0.014(4) 0.012(4) 0.008(4)
C16A 0.049(6) 0.039(6) 0.026(5) 0.022(5) 0.021(5) 0.017(5)
C17A 0.029(5) 0.030(5) 0.021(4) 0.012(4) 0.012(4) 0.013(4)
C18A 0.034(5) 0.035(5) 0.030(5) 0.018(4) 0.022(4) 0.016(4)
N1B 0.049(5) 0.023(4) 0.035(5) 0.005(4) 0.016(4) 0.007(4)
N2B 0.048(5) 0.046(5) 0.026(4) 0.016(4) 0.018(4) 0.011(4)
N3B 0.037(5) 0.038(5) 0.024(4) 0.012(4) 0.007(4) 0.010(4)
N4B 0.034(4) 0.031(4) 0.025(4) 0.009(4) 0.012(3) 0.008(4)
N5B 0.036(4) 0.023(4) 0.026(4) 0.013(3) 0.015(3) 0.005(3)
N6B 0.041(5) 0.024(4) 0.022(4) 0.007(3) 0.008(3) 0.006(4)
C1B 0.048(6) 0.028(5) 0.043(6) 0.012(5) 0.022(5) 0.014(5)
C2B 0.041(6) 0.049(7) 0.047(6) 0.026(6) 0.028(5) 0.018(5)
C3B 0.040(5) 0.022(4) 0.025(5) 0.010(4) 0.016(4) 0.006(4)
C4B 0.056(7) 0.034(6) 0.037(6) 0.013(5) 0.022(5) 0.014(5)
C5B 0.057(7) 0.019(5) 0.036(6) 0.001(4) 0.007(5) 0.011(5)
C6B 0.032(5) 0.040(6) 0.025(5) 0.013(5) 0.011(4) 0.006(5)
C7B 0.033(5) 0.042(6) 0.031(5) 0.023(5) 0.015(4) 0.011(5)
C8B 0.032(5) 0.031(5) 0.019(4) 0.014(4) 0.007(4) -0.002(4)
C9B 0.037(5) 0.025(5) 0.026(5) 0.010(4) 0.014(4) 0.008(4)
C10B 0.049(6) 0.036(6) 0.036(5) 0.022(5) 0.026(5) 0.021(5)
C11B 0.035(5) 0.028(5) 0.041(6) 0.013(5) 0.013(5) 0.004(4)
C12B 0.039(6) 0.026(5) 0.031(5) 0.014(4) 0.011(4) 0.007(4)
C13B 0.034(5) 0.024(4) 0.024(4) 0.013(4) 0.009(4) 0.008(4)
C14B 0.042(6) 0.034(5) 0.027(5) 0.010(4) 0.012(4) 0.016(5)
C15B 0.033(5) 0.031(5) 0.032(5) 0.014(4) 0.009(4) 0.010(4)
C16B 0.032(5) 0.026(5) 0.021(4) 0.007(4) 0.011(4) 0.006(4)
C17B 0.036(5) 0.032(5) 0.022(4) 0.016(4) 0.015(4) 0.008(4)
C18B 0.039(5) 0.029(5) 0.022(4) 0.013(4) 0.011(4) 0.011(4)
N1C 0.034(4) 0.029(4) 0.038(5) 0.016(4) 0.013(4) 0.004(4)
N2C 0.034(4) 0.032(4) 0.029(4) 0.014(4) 0.010(4) 0.017(4)
C1C 0.031(5) 0.041(6) 0.053(7) 0.019(6) 0.017(5) -0.004(5)
C2C 0.054(7) 0.039(6) 0.041(6) 0.001(5) 0.021(6) -0.002(6)
C3C 0.045(6) 0.040(6) 0.029(5) 0.015(5) 0.019(5) 0.011(5)
C4C 0.041(6) 0.032(5) 0.037(6) 0.009(5) 0.017(5) -0.002(5)
C5C 0.035(5) 0.033(5) 0.041(6) 0.012(5) 0.016(5) 0.001(5)
C6C 0.051(7) 0.038(6) 0.030(5) 0.001(5) 0.018(5) 0.004(5)
C7C 0.032(5) 0.034(5) 0.027(5) 0.007(4) 0.011(4) 0.010(4)
C8C 0.041(6) 0.039(6) 0.031(5) 0.008(5) 0.011(5) 0.013(5)
C9C 0.044(6) 0.030(5) 0.028(5) 0.015(4) 0.017(4) 0.015(5)
C10C 0.039(6) 0.051(7) 0.038(6) 0.019(5) 0.022(5) 0.017(5)
C11C 0.048(6) 0.035(6) 0.023(5) 0.012(4) 0.008(4) 0.007(5)
C12C 0.046(6) 0.035(6) 0.030(5) 0.008(5) 0.014(5) 0.012(5)
N1D 0.034(5) 0.052(6) 0.034(5) 0.021(4) 0.017(4) 0.011(4)
N2D 0.053(6) 0.063(7) 0.048(6) 0.024(6) 0.026(5) 0.001(5)
C1D 0.040(6) 0.061(8) 0.034(6) 0.024(6) 0.016(5) 0.007(5)
C2D 0.043(7) 0.086(10) 0.033(6) 0.022(7) 0.016(5) 0.001(7)
C3D 0.029(6) 0.101(11) 0.041(7) 0.041(8) 0.004(5) -0.007(7)
C4D 0.042(7) 0.065(9) 0.053(8) 0.003(7) 0.024(6) 0.004(6)
C5D 0.061(8) 0.076(9) 0.038(6) 0.011(6) 0.030(6) 0.023(7)
C6D 0.043(7) 0.097(13) 0.058(9) 0.012(9) 0.022(7) 0.002(8)
C7D 0.067(9) 0.093(12) 0.054(8) 0.023(8) 0.036(7) 0.011(8)
C8D 0.125(15) 0.078(11) 0.072(10) 0.033(9) 0.072(11) 0.028(11)
C9D 0.054(8) 0.110(14) 0.058(9) 0.029(10) 0.022(7) -0.011(9)
C10D 0.063(9) 0.069(10) 0.064(9) 0.007(8) 0.038(8) 0.014(8)
C11D 0.071(10) 0.081(11) 0.046(8) -0.005(8) 0.030(7) -0.001(8)
C12D 0.090(12) 0.048(8) 0.087(12) 0.015(9) 0.034(10) 0.008(8)
N1E 0.049(10) 0.018(6) 0.037(6) 0.008(5) 0.021(6) 0.009(8)
N2E 0.055(13) 0.024(8) 0.044(9) 0.015(8) 0.004(9) 0.010(12)
C1E 0.032(12) 0.068(13) 0.053(10) 0.028(11) 0.005(10) 0.004(13)
C2E 0.041(12) 0.064(13) 0.047(10) 0.008(10) 0.023(9) 0.015(13)
C3E 0.062(12) 0.048(10) 0.055(9) 0.025(9) 0.033(9) 0.022(11)
C4E 0.056(12) 0.050(11) 0.053(9) 0.030(10) 0.025(9) 0.028(12)
C5E 0.050(12) 0.047(11) 0.046(9) 0.011(9) 0.024(9) 0.021(12)
C6E 0.087(13) 0.030(10) 0.056(9) 0.020(10) 0.040(9) 0.010(11)
C7E 0.051(12) 0.045(13) 0.040(10) 0.000(11) -0.001(10) 0.001(12)
C8E 0.058(12) 0.053(12) 0.043(10) -0.002(11) 0.009(9) 0.020(12)
C9E 0.059(12) 0.031(9) 0.045(9) 0.014(10) 0.019(9) 0.011(11)
C10E 0.053(11) 0.043(10) 0.040(8) 0.014(9) 0.010(9) 0.014(12)
C11E 0.055(13) 0.052(13) 0.051(10) 0.034(9) 0.016(9) 0.011(12)
C12E 0.083(13) 0.034(10) 0.049(9) 0.006(10) 0.028(8) 0.000(11)
N1H 0.049(10) 0.018(6) 0.037(6) 0.008(5) 0.021(6) 0.009(8)
N2H 0.065(14) 0.022(9) 0.034(8) -0.002(7) 0.019(8) 0.017(11)
C1H 0.047(11) 0.040(11) 0.043(9) 0.025(9) 0.018(8) 0.001(12)
C2H 0.071(13) 0.030(10) 0.027(8) 0.006(8) 0.013(9) 0.019(12)
C3H 0.073(13) 0.025(9) 0.027(8) 0.011(8) 0.019(8) 0.016(11)
C4H 0.068(12) 0.038(10) 0.022(10) 0.004(10) 0.021(9) 0.007(12)
C5H 0.057(11) 0.035(10) 0.025(9) 0.014(9) 0.025(9) 0.010(11)
C6H 0.068(12) 0.039(11) 0.034(9) 0.016(10) 0.018(8) 0.001(10)
C7H 0.075(15) 0.053(12) 0.035(9) 0.020(9) 0.028(10) 0.027(15)
C8H 0.076(15) 0.056(13) 0.043(9) 0.022(9) 0.030(9) 0.029(13)
C9H 0.069(14) 0.039(10) 0.048(9) 0.026(9) 0.030(8) 0.017(13)
C10H 0.051(13) 0.065(12) 0.038(9) 0.020(10) 0.015(10) -0.002(13)
C11H 0.052(14) 0.061(12) 0.038(9) 0.015(10) 0.016(10) 0.001(14)
C12H 0.079(13) 0.029(9) 0.035(8) 0.010(8) 0.022(8) 0.018(10)
N3 0.052(6) 0.061(6) 0.054(6) 0.039(5) 0.039(5) 0.031(5)
N4 0.051(6) 0.048(6) 0.064(7) 0.029(5) 0.035(5) 0.020(5)
N7 0.081(8) 0.033(5) 0.071(7) 0.032(5) 0.046(6) 0.017(5)
N8 0.094(9) 0.021(5) 0.057(7) 0.012(5) 0.031(6) 0.009(5)
N9 0.040(5) 0.069(7) 0.032(5) 0.020(5) 0.009(4) 0.015(5)
N10 0.046(6) 0.059(6) 0.039(5) 0.009(5) 0.018(4) 0.015(5)
N11 0.064(7) 0.075(7) 0.054(6) 0.046(6) 0.037(5) 0.039(6)
N12 0.036(5) 0.045(5) 0.037(5) 0.017(4) 0.012(4) 0.018(4)
N6 0.042(6) 0.066(7) 0.100(9) 0.055(7) 0.034(6) 0.020(5)
N5 0.036(5) 0.093(9) 0.058(6) 0.054(7) 0.010(5) 0.017(6)

loop_
_atom_type_symbol
_atom_type_description
_atom_type_scat_dispersion_real
_atom_type_scat_dispersion_imag
_atom_type_scat_source
C C 0.0033 0.0016 'International Tables Vol C Tables 4.2.6.8 and 6.1.1.4'
H H 0.0000 0.0000 'International Tables Vol C Tables 4.2.6.8 and 6.1.1.4'
N N 0.0061 0.0033 'International Tables Vol C Tables 4.2.6.8 and 6.1.1.4'
O O 0.0106 0.0060 'International Tables Vol C Tables 4.2.6.8 and 6.1.1.4'
Pd Pd -0.9988 1.0072 'International Tables Vol C Tables 4.2.6.8 and 6.1.1.4'

loop_
_geom_angle_atom_site_label_1
_geom_angle_atom_site_label_2
_geom_angle_atom_site_label_3
_geom_angle
_geom_angle_site_symmetry_1
_geom_angle_site_symmetry_3
N2H Pd1 N1A 88.7(10) . .
N2H Pd1 N2 94.1(11) . .
N1A Pd1 N2 176.9(5) . .
N2H Pd1 N1 173.9(8) . .
N1A Pd1 N1 92.5(5) . .
N2 Pd1 N1 84.6(6) . .
N2H Pd1 N1E 13.3(9) . .
N1A Pd1 N1E 88.4(9) . .
N2 Pd1 N1E 94.7(10) . .
N1 Pd1 N1E 172.6(7) . .
N2A Pd2 N1D 87.4(3) . .
N2A Pd2 N4 176.0(3) . .
N1D Pd2 N4 94.0(4) . .
N2A Pd2 N3 92.4(3) . .
N1D Pd2 N3 179.7(5) . .
N4 Pd2 N3 86.3(4) . .
N3A Pd3 N1C 88.9(3) . .
N3A Pd3 N5 93.2(4) . .
N1C Pd3 N5 177.7(4) . .
N3A Pd3 N6 178.1(3) . .
N1C Pd3 N6 92.4(4) . .
N5 Pd3 N6 85.5(5) . .
N1H Pd4 N2E 10.5(11) . .
N1H Pd4 N1B 86.7(12) . .
N2E Pd4 N1B 87.6(13) . .
N1H Pd4 N7 175.3(7) . .
N2E Pd4 N7 174.1(8) . .
N1B Pd4 N7 93.6(4) . .
N1H Pd4 N8 93.8(12) . .
N2E Pd4 N8 92.8(13) . .
N1B Pd4 N8 179.5(4) . .
N7 Pd4 N8 85.9(4) . .
N2B Pd5 N2D 88.5(4) . .
N2B Pd5 N9 92.6(4) . .
N2D Pd5 N9 178.6(4) . .
N2B Pd5 N10 176.9(4) . .
N2D Pd5 N10 91.9(4) . .
N9 Pd5 N10 86.9(4) . .
N3B Pd6 N2C 86.6(3) . .
N3B Pd6 N11 93.1(3) . .
N2C Pd6 N11 179.6(4) . .
N3B Pd6 N12 177.5(4) . .
N2C Pd6 N12 92.9(3) . .
N11 Pd6 N12 87.3(3) . .
C1A N1A C5A 119.7(10) . .
C1A N1A Pd1 120.9(8) . .
C5A N1A Pd1 119.4(9) . .
C6A N2A C10A 118.4(9) . .
C6A N2A Pd2 117.9(7) . .
C10A N2A Pd2 123.2(6) . .
C15A N3A C11A 120.1(8) . .
C15A N3A Pd3 117.3(7) . .
C11A N3A Pd3 122.4(6) . .
C16A N4A C17A 115.2(8) . .
C17A N5A C18A 113.9(8) . .
C18A N6A C16A 116.4(8) . .
N1A C1A C2A 123.2(11) . .
C3A C2A C1A 116.2(11) . .
C4A C3A C2A 119.1(10) . .
C4A C3A C16A 120.6(9) . .
C2A C3A C16A 120.2(10) . .
C3A C4A C5A 120.1(11) . .
N1A C5A C4A 121.4(12) . .
N2A C6A C7A 121.6(10) . .
C8A C7A C6A 119.2(9) . .
C7A C8A C9A 119.1(10) . .
C7A C8A C17A 118.7(8) . .
C9A C8A C17A 122.2(9) . .
C10A C9A C8A 119.3(10) . .
C9A C10A N2A 122.2(9) . .
C12A C11A N3A 122.2(10) . .
C11A C12A C13A 120.4(10) . .
C14A C13A C12A 117.8(8) . .
C14A C13A C18A 120.9(8) . .
C12A C13A C18A 121.3(9) . .
C13A C14A C15A 120.1(9) . .
N3A C15A C14A 119.3(9) . .
N4A C16A N6A 123.4(9) . .
N4A C16A C3A 118.6(8) . .
N6A C16A C3A 117.9(9) . .
N5A C17A N4A 125.4(8) . .
N5A C17A C8A 116.4(8) . .
N4A C17A C8A 118.1(8) . .
N6A C18A N5A 125.6(8) . .
N6A C18A C13A 119.1(8) . .
N5A C18A C13A 115.3(8) . .
C5B N1B C1B 120.4(9) . .
C5B N1B Pd4 118.2(7) . .
C1B N1B Pd4 121.4(7) . .
C10B N2B C6B 119.7(9) . .
C10B N2B Pd5 121.1(7) . .
C6B N2B Pd5 119.2(7) . .
C15B N3B C11B 117.8(8) . .
C15B N3B Pd6 119.9(7) . .
C11B N3B Pd6 122.0(7) . .
C16B N4B C17B 115.7(8) . .
C17B N5B C18B 115.1(8) . .
C18B N6B C16B 113.5(8) . .
N1B C1B C2B 122.7(9) . .
C1B C2B C3B 118.8(10) . .
C4B C3B C2B 118.0(9) . .
C4B C3B C16B 121.4(9) . .
C2B C3B C16B 120.6(9) . .
C3B C4B C5B 119.9(10) . .
N1B C5B C4B 120.2(11) . .
C7B C6B N2B 119.6(10) . .
C8B C7B C6B 119.8(9) . .
C7B C8B C9B 119.2(9) . .
C7B C8B C17B 119.9(9) . .
C9B C8B C17B 121.0(8) . .
C10B C9B C8B 120.2(9) . .
N2B C10B C9B 121.4(9) . .
C12B C11B N3B 120.1(9) . .
C13B C12B C11B 121.5(9) . .
C12B C13B C14B 119.3(9) . .
C12B C13B C18B 122.4(9) . .
C14B C13B C18B 118.1(9) . .
C15B C14B C13B 118.3(10) . .
N3B C15B C14B 123.0(10) . .
N4B C16B N6B 124.7(8) . .
N4B C16B C3B 117.9(8) . .
N6B C16B C3B 117.4(8) . .
N5B C17B N4B 125.2(9) . .
N5B C17B C8B 116.9(8) . .
N4B C17B C8B 118.0(8) . .
N5B C18B N6B 125.9(8) . .
N5B C18B C13B 118.1(8) . .
N6B C18B C13B 116.0(8) . .
C1C N1C C5C 117.6(8) . .
C1C N1C Pd3 121.7(6) . .
C5C N1C Pd3 120.7(7) . .
C7C N2C C11C 120.7(8) . .
C7C N2C Pd6 121.9(6) . .
C11C N2C Pd6 117.4(6) . .
N1C C1C C2C 123.3(9) . .
C3C C2C C1C 120.6(10) . .
C2C C3C C4C 117.8(8) . .
C2C C3C C6C 119.6(9) . .
C4C C3C C6C 122.6(9) . .
C5C C4C C3C 119.1(9) . .
N1C C5C C4C 121.3(9) . .
C12C C6C C3C 121.4(9) . .
N2C C7C C8C 120.6(9) . .
C9C C8C C7C 121.5(9) . .
C8C C9C C10C 116.7(8) . .
C8C C9C C12C 117.8(9) . .
C10C C9C C12C 125.5(9) . .
C11C C10C C9C 120.4(9) . .
N2C C11C C10C 120.2(9) . .
C6C C12C C9C 124.1(9) . .
C5D N1D C1D 121.4(10) . .
C5D N1D Pd2 119.6(8) . .
C1D N1D Pd2 118.9(7) . .
C11D N2D C7D 120.4(12) . .
C11D N2D Pd5 120.7(10) . .
C7D N2D Pd5 118.6(9) . .
C2D C1D N1D 118.5(12) . .
C1D C2D C3D 121.6(13) . .
C4D C3D C2D 118.0(11) . .
C4D C3D C6D 127.4(16) . .
C2D C3D C6D 114.6(13) . .
C3D C4D C5D 120.1(13) . .
N1D C5D C4D 120.3(13) . .
C12D C6D C3D 121.9(18) . .
C8D C7D N2D 121.6(15) . .
C7D C8D C9D 117.6(16) . .
C10D C9D C8D 120.7(14) . .
C10D C9D C12D 125.3(17) . .
C8D C9D C12D 113.9(16) . .
C9D C10D C11D 122.7(15) . .
N2D C11D C10D 116.5(16) . .
C6D C12D C9D 122.4(17) . .
C1E N1E C5E 121.0(16) . .
C1E N1E Pd1 123.3(14) . .
C5E N1E Pd1 115.1(14) . .
C7E N2E C11E 121.0(18) . .
C7E N2E Pd4 121.4(15) . .
C11E N2E Pd4 117.6(17) . .
N1E C1E C2E 119.5(17) . .
C3E C2E C1E 122.9(17) . .
C2E C3E C4E 118.2(15) . .
C2E C3E C6E 119.1(17) . .
C4E C3E C6E 122.1(17) . .
C3E C4E C5E 117.6(16) . .
N1E C5E C4E 119.6(16) . .
C12E C6E C3E 122.0(18) . .
N2E C7E C8E 118.2(18) . .
C9E C8E C7E 122.4(18) . .
C10E C9E C8E 116.6(16) . .
C10E C9E C12E 126.5(18) . .
C8E C9E C12E 116.6(17) . .
C9E C10E C11E 120.5(17) . .
N2E C11E C10E 119.5(19) . .
C6E C12E C9E 117.6(17) . .
C1H N1H C5H 118.0(17) . .
C1H N1H Pd4 122.1(14) . .
C5H N1H Pd4 119.6(15) . .
C7H N2H C11H 120.6(17) . .
C7H N2H Pd1 125.6(15) . .
C11H N2H Pd1 113.7(15) . .
N1H C1H C2H 122.8(18) . .
C3H C2H C1H 121.8(17) . .
C2H C3H C4H 116.8(14) . .
C2H C3H C6H 119.2(17) . .
C4H C3H C6H 124.0(17) . .
C3H C4H C5H 120.4(16) . .
N1H C5H C4H 119.6(17) . .
C12H C6H C3H 122.0(17) . .
N2H C7H C8H 120.4(18) . .
C9H C8H C7H 122.0(18) . .
C10H C9H C8H 114.6(16) . .
C10H C9H C12H 128.7(18) . .
C8H C9H C12H 116.5(17) . .
C9H C10H C11H 122.8(18) . .
N2H C11H C10H 118.7(18) . .
C6H C12H C9H 121.1(17) . .
C10 N3 C9 111.3(10) . .
C10 N3 C7 111.0(10) . .
C9 N3 C7 105.3(10) . .
C10 N3 Pd2 110.9(7) . .
C9 N3 Pd2 111.6(8) . .
C7 N3 Pd2 106.5(8) . .
C11 N4 C12 114.1(14) . .
C11 N4 C8 105.9(14) . .
C12 N4 C8 112.5(12) . .
C11 N4 Pd2 107.7(11) . .
C12 N4 Pd2 113.6(9) . .
C8 N4 Pd2 102.2(11) . .
C21 N7 C20 103.5(15) . .
C21 N7 C22 111.5(13) . .
C20 N7 C22 113.5(15) . .
C21 N7 Pd4 109.7(10) . .
C20 N7 Pd4 103.2(12) . .
C22 N7 Pd4 114.6(9) . .
C24 N8 C23 112.0(14) . .
C24 N8 C19 110.1(15) . .
C23 N8 C19 111.1(13) . .
C24 N8 Pd4 107.9(11) . .
C23 N8 Pd4 110.2(10) . .
C19 N8 Pd4 105.2(11) . .
C30 N9 C26 110.6(9) . .
C30 N9 C29 106.7(9) . .
C26 N9 C29 109.9(10) . .
C30 N9 Pd5 116.6(8) . .
C26 N9 Pd5 105.4(7) . .
C29 N9 Pd5 107.5(7) . .
C27 N10 C28 103.7(11) . .
C27 N10 C25 110.0(11) . .
C28 N10 C25 110.2(11) . .
C27 N10 Pd5 114.1(9) . .
C28 N10 Pd5 113.4(10) . .
C25 N10 Pd5 105.5(8) . .
C31 N11 C35 105.2(12) . .
C31 N11 C36 110.1(12) . .
C35 N11 C36 113.7(10) . .
C31 N11 Pd6 105.3(8) . .
C35 N11 Pd6 111.8(9) . .
C36 N11 Pd6 110.3(8) . .
C34 N12 C33 111.6(13) . .
C34 N12 C32 105.1(14) . .
C33 N12 C32 110.6(12) . .
C34 N12 Pd6 109.1(10) . .
C33 N12 Pd6 114.4(9) . .
C32 N12 Pd6 105.4(9) . .
C2 C1 N1 122(2) . .
C1 C2 N2 119(3) . .
C8 C7 N3 113.0(15) . .
C7 C8 N4 121.3(18) . .
C14 C13 N5 113.4(18) . .
C13 C14 N6 114.8(16) . .
C20 C19 N8 119(2) . .
C19 C20 N7 123(2) . .
C26 C25 N10 109.3(12) . .
C25 C26 N9 111.1(10) . .
C32 C31 N11 122.6(17) . .
C31 C32 N12 118.9(18) . .
C14 N6 C17 108.2(12) . .
C14 N6 C18 111.3(12) . .
C17 N6 C18 103.5(13) . .
C14 N6 Pd3 106.4(9) . .
C17 N6 Pd3 115.8(10) . .
C18 N6 Pd3 111.7(10) . .
C13 N5 C15 111.8(16) . .
C13 N5 C16 117.6(14) . .
C15 N5 C16 91.7(15) . .
C13 N5 Pd3 107.8(11) . .
C15 N5 Pd3 112.9(12) . .
C16 N5 Pd3 114.5(9) . .
C1 N1 C6 115.1(16) . .
C1 N1 C5 102.3(15) . .
C6 N1 C5 113.0(15) . .
C1 N1 Pd1 105.1(12) . .
C6 N1 Pd1 112.1(12) . .
C5 N1 Pd1 108.5(12) . .
C3 N2 C2 110(2) . .
C3 N2 C4 109(2) . .
C2 N2 C4 106.3(19) . .
C3 N2 Pd1 113.4(18) . .
C2 N2 Pd1 105.8(15) . .
C4 N2 Pd1 112.6(16) . .
C5P C1P C2P 120.7(11) 2_675 .
C3P C2P C8P 125.4(11) . .
C3P C2P C1P 116.8(10) . .
C8P C2P C1P 117.7(11) . .
C2P C3P C3P 122.5(12) . 2_675
C2P C3P C4P 118.7(9) . .
C3P C3P C4P 118.8(12) 2_675 .
C6P C4P C5P 125.3(11) . .
C6P C4P C3P 118.3(10) . .
C5P C4P C3P 116.3(9) . .
C1P C5P C4P 124.8(11) 2_675 .
C4P C6P C7P 123.2(12) . .
C6P C7P C8P 120.1(11) . .
C2P C8P C7P 114.2(11) . .
C13F C1F C2F 117.1(15) . .
C3F C2F C8F 129.4(14) . .
C3F C2F C1F 116.7(12) . .
C8F C2F C1F 113.8(13) . .
C2F C3F C11F 125.5(13) . .
C2F C3F C4F 118.9(11) . .
C11F C3F C4F 115.6(12) . .
C6F C4F C5F 123.8(15) . .
C6F C4F C3F 118.0(13) . .
C5F C4F C3F 118.2(13) . .
C4F C5F C9F 128.0(17) . .
C4F C6F C7F 122.9(16) . .
C8F C7F C6F 118.6(15) . .
C2F C8F C7F 111.8(15) . .
C5F C9F C10F 113.1(15) . .
C11F C10F C16F 130.1(14) . .
C11F C10F C9F 118.5(14) . .
C16F C10F C9F 111.4(13) . .
C10F C11F C3F 126.4(14) . .
C10F C11F C12F 114.5(11) . .
C3F C11F C12F 119.1(12) . .
C14F C12F C13F 124.2(15) . .
C14F C12F C11F 122.3(14) . .
C13F C12F C11F 113.5(12) . .
C12F C13F C1F 127.7(15) . .
C12F C14F C15F 120.6(18) . .
C14F C15F C16F 120.4(17) . .
C10F C16F C15F 111.9(14) . .
O001 N001 O003 124(2) . .
O001 N001 O002 128(2) . .
O003 N001 O002 105(2) . .
O006 N002 O004 119.8(9) . .
O006 N002 O005 121.3(9) . .
O004 N002 O005 118.9(9) . .
O008 N003 O007 117(2) . .
O008 N003 O009 127.0(19) . .
O007 N003 O009 112.0(19) . .
O011 N004 O012 124.4(12) . .
O011 N004 O010 112.8(11) . .
O012 N004 O010 122.7(12) . .
O014 N005 O013 126.4(15) . .
O014 N005 O015 118.9(17) . .
O013 N005 O015 114.7(16) . .
O14X N05X O13X 121(2) . .
O14X N05X O15X 112(2) . .
O13X N05X O15X 127(2) . .
O017 N006 O018 111(5) 2_675 .
O017 N006 O016 133(4) 2_675 2_675
O018 N006 O016 116(4) . 2_675

loop_
_geom_bond_atom_site_label_1
_geom_bond_atom_site_label_2
_geom_bond_distance
_geom_bond_site_symmetry_2
Pd1 N2H 1.99(2) .
Pd1 N1A 2.037(10) .
Pd1 N2 2.051(18) .
Pd1 N1 2.073(14) .
Pd1 N1E 2.10(2) .
Pd2 N2A 2.035(8) .
Pd2 N1D 2.059(8) .
Pd2 N4 2.077(11) .
Pd2 N3 2.088(8) .
Pd3 N3A 2.033(8) .
Pd3 N1C 2.036(8) .
Pd3 N5 2.036(9) .
Pd3 N6 2.050(10) .
Pd4 N1H 2.05(2) .
Pd4 N2E 2.05(2) .
Pd4 N1B 2.062(8) .
Pd4 N7 2.085(10) .
Pd4 N8 2.086(9) .
Pd5 N2B 2.026(9) .
Pd5 N2D 2.029(10) .
Pd5 N9 2.064(9) .
Pd5 N10 2.079(10) .
Pd6 N3B 2.016(8) .
Pd6 N2C 2.055(7) .
Pd6 N11 2.059(9) .
Pd6 N12 2.069(8) .
N1A C1A 1.293(16) .
N1A C5A 1.368(17) .
N2A C6A 1.327(13) .
N2A C10A 1.379(14) .
N3A C15A 1.359(12) .
N3A C11A 1.397(14) .
N4A C16A 1.341(13) .
N4A C17A 1.366(12) .
N5A C17A 1.321(11) .
N5A C18A 1.365(12) .
N6A C18A 1.312(12) .
N6A C16A 1.347(12) .
C1A C2A 1.453(17) .
C2A C3A 1.419(15) .
C3A C4A 1.379(17) .
C3A C16A 1.448(14) .
C4A C5A 1.388(17) .
C6A C7A 1.408(15) .
C7A C8A 1.378(15) .
C8A C9A 1.382(14) .
C8A C17A 1.479(14) .
C9A C10A 1.364(15) .
C11A C12A 1.313(16) .
C12A C13A 1.440(14) .
C13A C14A 1.395(14) .
C13A C18A 1.476(12) .
C14A C15A 1.422(13) .
N1B C5B 1.300(14) .
N1B C1B 1.315(14) .
N2B C10B 1.316(13) .
N2B C6B 1.395(13) .
N3B C15B 1.325(13) .
N3B C11B 1.389(13) .
N4B C16B 1.335(12) .
N4B C17B 1.341(12) .
N5B C17B 1.322(12) .
N5B C18B 1.330(12) .
N6B C18B 1.359(12) .
N6B C16B 1.354(12) .
C1B C2B 1.362(15) .
C2B C3B 1.394(14) .
C3B C4B 1.347(15) .
C3B C16B 1.463(13) .
C4B C5B 1.421(14) .
C6B C7B 1.385(14) .
C7B C8B 1.353(14) .
C8B C9B 1.386(14) .
C8B C17B 1.508(13) .
C9B C10B 1.364(15) .
C11B C12B 1.381(14) .
C12B C13B 1.323(14) .
C13B C14B 1.394(14) .
C13B C18B 1.487(13) .
C14B C15B 1.385(14) .
N1C C1C 1.337(13) .
N1C C5C 1.355(12) .
N2C C7C 1.305(12) .
N2C C11C 1.353(12) .
C1C C2C 1.363(14) .
C2C C3C 1.354(14) .
C3C C4C 1.402(14) .
C3C C6C 1.460(12) .
C4C C5C 1.401(13) .
C6C C12C 1.410(14) .
C7C C8C 1.390(13) .
C8C C9C 1.364(13) .
C9C C10C 1.389(14) .
C9C C12C 1.453(12) .
C10C C11C 1.385(13) .
N1D C5D 1.301(15) .
N1D C1D 1.370(14) .
N2D C11D 1.32(2) .
N2D C7D 1.46(2) .
C1D C2D 1.366(15) .
C2D C3D 1.41(2) .
C3D C4D 1.31(2) .
C3D C6D 1.478(19) .
C4D C5D 1.444(18) .
C6D C12D 1.26(2) .
C7D C8D 1.341(19) .
C8D C9D 1.40(3) .
C9D C10D 1.34(2) .
C9D C12D 1.57(2) .
C10D C11D 1.44(2) .
N1E C1E 1.320(18) .
N1E C5E 1.352(18) .
N2E C7E 1.329(19) .
N2E C11E 1.361(19) .
C1E C2E 1.370(19) .
C2E C3E 1.348(19) .
C3E C4E 1.391(19) .
C3E C6E 1.461(17) .
C4E C5E 1.427(19) .
C6E C12E 1.424(19) .
C7E C8E 1.41(2) .
C8E C9E 1.383(19) .
C9E C10E 1.360(19) .
C9E C12E 1.477(18) .
C10E C11E 1.41(2) .
N1H C1H 1.337(19) .
N1H C5H 1.359(18) .
N2H C7H 1.321(19) .
N2H C11H 1.340(19) .
C1H C2H 1.357(19) .
C2H C3H 1.355(19) .
C3H C4H 1.383(19) .
C3H C6H 1.455(17) .
C4H C5H 1.431(18) .
C6H C12H 1.428(19) .
C7H C8H 1.400(19) .
C8H C9H 1.375(19) .
C9H C10H 1.368(19) .
C9H C12H 1.470(17) .
C10H C11H 1.415(19) .
N3 C10 1.413(16) .
N3 C9 1.462(17) .
N3 C7 1.515(19) .
N4 C11 1.40(2) .
N4 C12 1.448(18) .
N4 C8 1.51(2) .
N7 C21 1.42(2) .
N7 C20 1.48(3) .
N7 C22 1.49(2) .
N8 C24 1.41(2) .
N8 C23 1.46(2) .
N8 C19 1.46(2) .
N9 C30 1.463(17) .
N9 C26 1.510(16) .
N9 C29 1.516(17) .
N10 C27 1.412(18) .
N10 C28 1.41(2) .
N10 C25 1.517(17) .
N11 C31 1.49(2) .
N11 C35 1.49(2) .
N11 C36 1.549(19) .
N12 C34 1.40(2) .
N12 C33 1.40(2) .
N12 C32 1.53(2) .
C1 C2 1.25(3) .
C1 N1 1.46(3) .
C2 N2 1.47(3) .
C7 C8 1.32(2) .
C13 C14 1.43(3) .
C13 N5 1.44(2) .
C14 N6 1.463(19) .
C19 C20 1.28(3) .
C25 C26 1.501(19) .
C31 C32 1.30(2) .
C17 N6 1.50(2) .
N6 C18 1.47(2) .
C15 N5 1.43(3) .
N5 C16 1.90(3) .
C6 N1 1.53(3) .
N1 C5 1.45(2) .
C3 N2 1.34(3) .
N2 C4 1.67(3) .
C1P C5P 1.315(16) 2_675
C1P C2P 1.498(15) .
C2P C3P 1.352(14) .
C2P C8P 1.394(15) .
C3P C3P 1.43(2) 2_675
C3P C4P 1.478(14) .
C4P C6P 1.307(14) .
C4P C5P 1.383(14) .
C5P C1P 1.315(16) 2_675
C6P C7P 1.419(16) .
C7P C8P 1.464(16) .
C1F C13F 1.375(9) .
C1F C2F 1.510(17) .
C2F C3F 1.310(15) .
C2F C8F 1.380(17) .
C3F C11F 1.402(9) .
C3F C4F 1.484(16) .
C4F C6F 1.275(17) .
C4F C5F 1.350(16) .
C5F C9F 1.407(9) .
C6F C7F 1.495(19) .
C7F C8F 1.485(19) .
C9F C10F 1.529(18) .
C10F C11F 1.356(16) .
C10F C16F 1.375(17) .
C11F C12F 1.505(16) .
C12F C14F 1.281(17) .
C12F C13F 1.351(16) .
C14F C15F 1.46(2) .
C15F C16F 1.498(19) .
N001 O001 1.13(2) .
N001 O003 1.25(2) .
N001 O002 1.32(2) .
N002 O006 1.220(12) .
N002 O004 1.249(11) .
N002 O005 1.258(12) .
N003 O008 1.106(19) .
N003 O007 1.21(2) .
N003 O009 1.30(2) .
N004 O011 1.196(13) .
N004 O012 1.267(15) .
N004 O010 1.303(13) .
N005 O014 1.203(15) .
N005 O013 1.277(16) .
N005 O015 1.292(18) .
N05X O14X 1.185(18) .
N05X O13X 1.278(19) .
N05X O15X 1.31(2) .
N006 O017 1.12(4) 2_675
N006 O018 1.181(19) .
N006 O016 1.51(4) 2_675
O017 N006 1.12(4) 2_675
O016 N006 1.51(4) 2_675

loop_
_cod_changelog_entry_id
_cod_changelog_entry_author
_cod_changelog_entry_date
_cod_changelog_entry_text
1 'Vaitkus, Antanas' 2024-11-16T00:18:53+02:00
;
 Replaced the '\/Y' character sequence with the backslash character ('\')
 in multiple data values.
;
